data_2223347
loop_
_publ_author_name
'Ge, Chunhua'
'Li, Xiangqian'
'Zhang, Xiangdong'
'Zhao, Yang'
'Zhang, Rui'

_publ_section_title
;2,2'-(1,3,5,7-Tetraoxo-1,2,3,5,6,7-hexahydropyrrolo[3,4-<i>f</i>]isoindole-2,6-diyl)diacetic
 acid <i>N</i>,<i>N</i>-dimethylformamide disolvate
;
_journal_coeditor_code CV2607
_journal_issue 10
_journal_name_full 'Acta Crystallographica Section E'
_journal_page_first o2400
_journal_paper_doi 10.1107/S1600536809035107
_journal_volume 65
_journal_year 2009
_chemical_formula_iupac 'C14 H8 N2 O8, 2C3 H7 N O'
_chemical_formula_moiety 'C14 H8 N2 O8, 2(C3 H7 N O)'
_chemical_formula_sum 'C20 H22 N4 O10'
_chemical_formula_weight 478.42
_chemical_name_systematic
;
2,2'-(1,3,5,7-Tetraoxo-1,2,3,5,6,7-hexahydropyrrolo[3,4-<i>f</i>]isoindole-
2,6-diyl)diacetic acid <i>N</i>,<i>N</i>-dimethylformamide disolvate
;
_space_group_IT_number 14
_symmetry_cell_setting monoclinic
_symmetry_space_group_name_Hall '-P 2ybc'
_symmetry_space_group_name_H-M 'P 1 21/c 1'
_atom_sites_solution_hydrogens geom
_atom_sites_solution_primary direct
_atom_sites_solution_secondary difmap
_audit_creation_method SHELXL-97
_cell_angle_alpha 90.00
_cell_angle_beta 104.02(3)
_cell_angle_gamma 90.00
_cell_formula_units_Z 2
_cell_length_a 7.7470(15)
_cell_length_b 9.3100(19)
_cell_length_c 16.334(5)
_cell_measurement_reflns_used 541
_cell_measurement_temperature 293(2)
_cell_measurement_theta_max 22.71
_cell_measurement_theta_min 2.53
_cell_volume 1143.0(5)
_computing_cell_refinement 'SAINT (Bruker, 2001)'
_computing_data_collection 'SMART (Bruker, 2001)'
_computing_data_reduction 'SAINT (Bruker, 2001)'
_computing_molecular_graphics 'SHELXTL (Sheldrick, 2008)'
_computing_publication_material 'SHELXL97 (Sheldrick, 2008)'
_computing_structure_refinement 'SHELXL97 (Sheldrick, 2008)'
_computing_structure_solution 'SHELXS97 (Sheldrick, 2008)'
_diffrn_ambient_temperature 293(2)
_diffrn_measured_fraction_theta_full 0.996
_diffrn_measured_fraction_theta_max 0.996
_diffrn_measurement_device_type 'Bruker SMART CCD area-detector'
_diffrn_measurement_method '\f and \w'
_diffrn_radiation_monochromator graphite
_diffrn_radiation_source 'fine-focus sealed tube'
_diffrn_radiation_type MoK\a
_diffrn_radiation_wavelength 0.71073
_diffrn_reflns_av_R_equivalents 0.0301
_diffrn_reflns_av_sigmaI/netI 0.0250
_diffrn_reflns_limit_h_max 9
_diffrn_reflns_limit_h_min -9
_diffrn_reflns_limit_k_max 10
_diffrn_reflns_limit_k_min -11
_diffrn_reflns_limit_l_max 18
_diffrn_reflns_limit_l_min -20
_diffrn_reflns_number 6227
_diffrn_reflns_theta_full 26.00
_diffrn_reflns_theta_max 26.00
_diffrn_reflns_theta_min 2.54
_exptl_absorpt_coefficient_mu 0.113
_exptl_absorpt_correction_T_max 0.973
_exptl_absorpt_correction_T_min 0.958
_exptl_absorpt_correction_type multi-scan
_exptl_absorpt_process_details '(SADABS; Sheldrick, 1996)'
_exptl_crystal_colour colourless
_exptl_crystal_density_diffrn 1.390
_exptl_crystal_density_method 'not measured'
_exptl_crystal_description block
_exptl_crystal_F_000 500
_exptl_crystal_size_max 0.30
_exptl_crystal_size_mid 0.25
_exptl_crystal_size_min 0.25
_refine_diff_density_max 0.180
_refine_diff_density_min -0.147
_refine_ls_extinction_method none
_refine_ls_goodness_of_fit_ref 1.057
_refine_ls_hydrogen_treatment constr
_refine_ls_matrix_type full
_refine_ls_number_parameters 166
_refine_ls_number_reflns 2236
_refine_ls_number_restraints 0
_refine_ls_restrained_S_all 1.057
_refine_ls_R_factor_all 0.0456
_refine_ls_R_factor_gt 0.0390
_refine_ls_shift/su_max 0.000
_refine_ls_shift/su_mean 0.000
_refine_ls_structure_factor_coef Fsqd
_refine_ls_weighting_details 'calc w=1/[\s^2^(Fo^2^)+(0.0528P)^2^+0.2565P] where P=(Fo^2^+2Fc^2^)/3'
_refine_ls_weighting_scheme calc
_refine_ls_wR_factor_gt 0.1050
_refine_ls_wR_factor_ref 0.1106
_reflns_number_gt 1910
_reflns_number_total 2236
_reflns_threshold_expression I>2\s(I)
_cod_data_source_file cv2607.cif
_cod_data_source_block I
_cod_depositor_comments
;
The following automatic conversions were performed:
'_symmetry_cell_setting' value 'Monoclinic' changed to 'monoclinic'
according to '/home/saulius/struct/CIF-dictionaries/cif_core.dic'
dictionary named 'cif_core.dic' version 2.4.1 from 2010-06-29.

Automatic conversion script
Id: cif_fix_enum 1527 2010-12-29 10:47:43Z saulius 

The following automatic conversions were performed:

'_symmetry_cell_setting' value 'Monoclinic' changed to 'monoclinic'
according to /home/saulius/struct/CIF-dictionaries/cif_core.dic
dictionary named 'cif_core.dic' version 2.4.1 from 2010-06-29.

Automatic conversion script
Id: cif_fix_values 1715 2011-07-08 13:25:40Z adriana 
;
_cod_original_sg_symbol_H-M 'P 21/c'
_cod_original_formula_sum 'C20 H22 N4 O10 '
_cod_database_code 2223347
_cod_database_fobs_code 2223347

loop_
_symmetry_equiv_pos_as_xyz
'x, y, z'
'-x, y+1/2, -z+1/2'
'-x, -y, -z'
'x, -y-1/2, z-1/2'

loop_
_atom_site_type_symbol
_atom_site_label
_atom_site_fract_x
_atom_site_fract_y
_atom_site_fract_z
_atom_site_U_iso_or_equiv
_atom_site_adp_type
_atom_site_calc_flag
_atom_site_refinement_flags
_atom_site_occupancy
_atom_site_disorder_assembly
_atom_site_disorder_group
O O3 0.46550(18) 0.49571(11) 0.66856(7) 0.0615(3) Uani d . 1 B .
H H3A 0.4139 0.5238 0.6214 0.061 Uiso calc PR 0.555(4) A 1
O O4 0.48981(19) 0.29416(13) 0.59801(7) 0.0689(4) Uani d . 1 B 1
H H4B 0.4357 0.3423 0.5579 0.069 Uiso calc PR 0.445(4) A 2
O O1 0.86755(14) 0.43154(15) 0.88375(8) 0.0638(4) Uani d . 1 . .
O O2 0.27767(14) 0.31116(13) 0.79491(7) 0.0573(3) Uani d . 1 . .
N N1 0.58016(15) 0.35733(14) 0.82137(7) 0.0451(3) Uani d . 1 . .
C C1 0.51315(19) 0.36686(16) 0.66427(9) 0.0457(3) Uani d . 1 . .
C C2 0.6117(2) 0.29280(17) 0.74458(10) 0.0504(4) Uani d . 1 B .
H H2A 0.5759 0.1928 0.7422 0.060 Uiso calc R 1 . .
H H2B 0.7383 0.2956 0.7476 0.060 Uiso calc R 1 . .
C C3 0.71166(19) 0.42013(16) 0.88520(9) 0.0447(3) Uani d . 1 . .
C C4 0.41265(18) 0.35918(15) 0.84052(9) 0.0429(3) Uani d . 1 . .
C C5 0.43776(17) 0.43160(14) 0.92473(8) 0.0388(3) Uani d . 1 . .
C C6 0.31300(17) 0.46298(15) 0.97165(9) 0.0410(3) Uani d . 1 . .
H H6 0.1933 0.4390 0.9531 0.049 Uiso calc R 1 . .
C C7 0.61865(17) 0.46738(15) 0.95191(8) 0.0390(3) Uani d . 1 . .
N N2 0.09136(18) 0.56664(15) 0.40440(9) 0.0545(4) Uani d . 1 A .
C C10 0.2173(2) 0.5240(2) 0.46976(11) 0.0592(4) Uani d . 1 . .
H H10A 0.2662 0.4330 0.4691 0.071 Uiso calc PR 0.555(4) A 1
H H10B 0.2583 0.5849 0.5155 0.071 Uiso d PR 0.445(4) A 2
C C9 0.0213(3) 0.4691(2) 0.33408(13) 0.0726(5) Uani d . 1 . .
H H9A 0.0839 0.3793 0.3439 0.109 Uiso calc R 1 A .
H H9B 0.0370 0.5110 0.2827 0.109 Uiso calc R 1 . .
H H9C -0.1031 0.4529 0.3295 0.109 Uiso calc R 1 . .
C C8 0.0168(3) 0.7115(2) 0.40126(13) 0.0707(5) Uani d . 1 . .
H H8A 0.0662 0.7600 0.4536 0.106 Uiso calc R 1 A .
H H8B -0.1101 0.7056 0.3925 0.106 Uiso calc R 1 . .
H H8C 0.0454 0.7640 0.3557 0.106 Uiso calc R 1 . .
O O5A 0.2757(3) 0.6081(2) 0.53640(13) 0.0644(8) Uani d P 0.555(4) A 1
O O5B 0.2835(4) 0.3945(3) 0.46915(17) 0.0705(11) Uani d P 0.445(4) A 2

loop_
_atom_site_aniso_label
_atom_site_aniso_U_11
_atom_site_aniso_U_22
_atom_site_aniso_U_33
_atom_site_aniso_U_12
_atom_site_aniso_U_13
_atom_site_aniso_U_23
O3 0.0914(9) 0.0416(6) 0.0451(6) 0.0103(6) 0.0044(6) -0.0013(5)
O4 0.0965(10) 0.0517(7) 0.0497(7) 0.0094(6) 0.0004(6) -0.0124(5)
O1 0.0363(6) 0.0933(9) 0.0612(7) -0.0030(6) 0.0105(5) -0.0050(6)
O2 0.0464(6) 0.0670(7) 0.0513(6) -0.0117(5) -0.0021(5) -0.0040(5)
N1 0.0416(6) 0.0520(7) 0.0393(6) -0.0001(5) 0.0049(5) 0.0040(5)
C1 0.0469(8) 0.0430(8) 0.0452(8) -0.0043(6) 0.0074(6) 0.0013(6)
C2 0.0553(9) 0.0465(8) 0.0478(8) 0.0061(7) 0.0096(7) 0.0031(6)
C3 0.0373(7) 0.0499(8) 0.0432(7) 0.0010(6) 0.0025(6) 0.0091(6)
C4 0.0407(7) 0.0417(7) 0.0413(7) -0.0020(6) 0.0006(6) 0.0092(6)
C5 0.0345(7) 0.0380(7) 0.0391(7) -0.0020(5) -0.0007(5) 0.0102(5)
C6 0.0291(6) 0.0451(7) 0.0439(7) -0.0036(5) -0.0010(5) 0.0088(6)
C7 0.0321(7) 0.0408(7) 0.0409(7) 0.0004(5) 0.0027(5) 0.0108(6)
N2 0.0486(7) 0.0539(8) 0.0562(8) 0.0005(6) 0.0033(6) 0.0000(6)
C10 0.0557(10) 0.0610(10) 0.0573(10) 0.0013(8) 0.0069(8) 0.0063(8)
C9 0.0696(12) 0.0693(12) 0.0691(12) 0.0050(10) -0.0019(9) -0.0119(9)
C8 0.0690(12) 0.0566(10) 0.0766(12) 0.0060(9) -0.0016(9) -0.0009(9)
O5A 0.0737(15) 0.0581(13) 0.0527(13) 0.0055(11) -0.0016(10) 0.0063(10)
O5B 0.081(2) 0.069(2) 0.0497(16) 0.0120(15) -0.0070(13) 0.0009(13)

loop_
_atom_type_symbol
_atom_type_description
_atom_type_scat_dispersion_real
_atom_type_scat_dispersion_imag
_atom_type_scat_source
C C 0.0033 0.0016 'International Tables Vol C Tables 4.2.6.8 and 6.1.1.4'
H H 0.0000 0.0000 'International Tables Vol C Tables 4.2.6.8 and 6.1.1.4'
N N 0.0061 0.0033 'International Tables Vol C Tables 4.2.6.8 and 6.1.1.4'
O O 0.0106 0.0060 'International Tables Vol C Tables 4.2.6.8 and 6.1.1.4'

loop_
_geom_angle_atom_site_label_1
_geom_angle_atom_site_label_2
_geom_angle_atom_site_label_3
_geom_angle_site_symmetry_1
_geom_angle_site_symmetry_3
_geom_angle
_geom_angle_publ_flag
C1 O3 H3A . . 109.5 ?
C1 O4 H4B . . 109.5 ?
C3 N1 C4 . . 111.97(12) ?
C3 N1 C2 . . 124.62(13) ?
C4 N1 C2 . . 123.38(13) ?
O4 C1 O3 . . 125.38(14) ?
O4 C1 C2 . . 116.07(13) ?
O3 C1 C2 . . 118.53(13) ?
N1 C2 C1 . . 113.67(12) ?
N1 C2 H2A . . 108.8 ?
C1 C2 H2A . . 108.8 ?
N1 C2 H2B . . 108.8 ?
C1 C2 H2B . . 108.8 ?
H2A C2 H2B . . 107.7 ?
O1 C3 N1 . . 124.69(14) ?
O1 C3 C7 . . 129.57(14) ?
N1 C3 C7 . . 105.74(12) ?
O2 C4 N1 . . 124.30(14) ?
O2 C4 C5 . . 128.99(14) ?
N1 C4 C5 . . 106.70(11) ?
C6 C5 C7 . . 123.04(13) ?
C6 C5 C4 . . 129.85(12) ?
C7 C5 C4 . . 107.11(13) ?
C7 C6 C5 3_667 . 115.11(12) ?
C7 C6 H6 3_667 . 122.4 ?
C5 C6 H6 . . 122.4 ?
C6 C7 C5 3_667 . 121.85(13) ?
C6 C7 C3 3_667 . 129.67(12) ?
C5 C7 C3 . . 108.48(12) ?
C10 N2 C9 . . 120.63(15) ?
C8 N2 C10 . . 120.88(15) ?
C9 N2 C8 . . 118.48(14) ?
O5B C10 N2 . . 118.93(19) ?
O5B C10 O5A . . 119.5(2) ?
N2 C10 O5A . . 121.58(18) ?
N2 C10 H10A . . 119.2 ?
O5A C10 H10A . . 119.2 ?
O5B C10 H10B . . 120.5 ?
N2 C10 H10B . . 120.5 ?
H10A C10 H10B . . 120.2 ?
N2 C9 H9A . . 109.5 ?
N2 C9 H9B . . 109.5 ?
H9A C9 H9B . . 109.5 ?
N2 C9 H9C . . 109.5 ?
H9A C9 H9C . . 109.5 ?
H9B C9 H9C . . 109.5 ?
N2 C8 H8A . . 109.5 ?
N2 C8 H8B . . 109.5 ?
H8A C8 H8B . . 109.5 ?
N2 C8 H8C . . 109.5 ?
H8A C8 H8C . . 109.5 ?
H8B C8 H8C . . 109.5 ?

loop_
_geom_bond_atom_site_label_1
_geom_bond_atom_site_label_2
_geom_bond_site_symmetry_2
_geom_bond_distance
_geom_bond_publ_flag
O3 C1 . 1.2621(18) ?
O3 H3A . 0.8200 ?
O4 C1 . 1.2519(18) ?
O4 H4B . 0.8200 ?
O1 C3 . 1.2182(18) ?
O2 C4 . 1.2128(17) ?
N1 C3 . 1.3971(19) ?
N1 C4 . 1.4067(19) ?
N1 C2 . 1.464(2) ?
C1 C2 . 1.515(2) ?
C2 H2A . 0.9700 ?
C2 H2B . 0.9700 ?
C3 C7 . 1.510(2) ?
C4 C5 . 1.502(2) ?
C5 C6 . 1.402(2) ?
C5 C7 . 1.4037(19) ?
C6 C7 3_667 1.393(2) ?
C6 H6 . 0.9300 ?
C7 C6 3_667 1.393(2) ?
N2 C10 . 1.321(2) ?
N2 C9 . 1.462(2) ?
N2 C8 . 1.463(2) ?
C10 O5B . 1.311(3) ?
C10 O5A . 1.328(3) ?
C10 H10A . 0.9300 ?
C10 H10B . 0.9300 ?
C9 H9A . 0.9600 ?
C9 H9B . 0.9600 ?
C9 H9C . 0.9600 ?
C8 H8A . 0.9600 ?
C8 H8B . 0.9600 ?
C8 H8C . 0.9600 ?

loop_
_geom_hbond_atom_site_label_D
_geom_hbond_atom_site_label_H
_geom_hbond_atom_site_label_A
_geom_hbond_site_symmetry_A
_geom_hbond_distance_DH
_geom_hbond_distance_HA
_geom_hbond_distance_DA
_geom_hbond_angle_DHA
O3 H3A O5A 1_555 0.82 1.72 2.526(2) 166
O4 H4B O5B 1_555 0.82 1.70 2.496(2) 162
C2 H2A O3 2_646 0.97 2.41 3.230(2) 142
C6 H6 O1 1_455 0.93 2.50 3.414(2) 166
C9 H9A O2 4_565 0.96 2.57 3.432(3) 149

loop_
_geom_torsion_atom_site_label_1
_geom_torsion_atom_site_label_2
_geom_torsion_atom_site_label_3
_geom_torsion_atom_site_label_4
_geom_torsion_site_symmetry_1
_geom_torsion_site_symmetry_2
_geom_torsion_site_symmetry_3
_geom_torsion_site_symmetry_4
_geom_torsion
_geom_torsion_publ_flag
C3 N1 C2 C1 . . . . -117.78(16) ?
C4 N1 C2 C1 . . . . 64.21(19) ?
O4 C1 C2 N1 . . . . -158.82(14) ?
O3 C1 C2 N1 . . . . 22.9(2) ?
C4 N1 C3 O1 . . . . 179.90(15) ?
C2 N1 C3 O1 . . . . 1.7(2) ?
C4 N1 C3 C7 . . . . -0.18(16) ?
C2 N1 C3 C7 . . . . -178.38(12) ?
C3 N1 C4 O2 . . . . 179.89(14) ?
C2 N1 C4 O2 . . . . -1.9(2) ?
C3 N1 C4 C5 . . . . 0.58(15) ?
C2 N1 C4 C5 . . . . 178.81(12) ?
O2 C4 C5 C6 . . . . -0.5(2) ?
N1 C4 C5 C6 . . . . 178.80(13) ?
O2 C4 C5 C7 . . . . 179.96(15) ?
N1 C4 C5 C7 . . . . -0.77(14) ?
C7 C5 C6 C7 . . . 3_667 -0.1(2) ?
C4 C5 C6 C7 . . . 3_667 -179.65(13) ?
C6 C5 C7 C6 . . . 3_667 0.1(2) ?
C4 C5 C7 C6 . . . 3_667 179.75(12) ?
C6 C5 C7 C3 . . . . -178.94(12) ?
C4 C5 C7 C3 . . . . 0.67(14) ?
O1 C3 C7 C6 . . . 3_667 0.6(3) ?
N1 C3 C7 C6 . . . 3_667 -179.32(13) ?
O1 C3 C7 C5 . . . . 179.59(15) ?
N1 C3 C7 C5 . . . . -0.33(15) ?
C9 N2 C10 O5B . . . . 2.6(3) ?
C8 N2 C8 O5B . . . . -178.4(2) ?
C9 N2 C10 O5A . . . . -176.1(2) ?
C8 N2 C8 O5A . . . . 2.9(3) ?
